data_2213746
loop_
_publ_author_name
'Ali, Basem Fares'
'Al-Far, Rawhi'
'Haddad, Salim'

_publ_section_title
;
 A lead--halide ladder complex:
 <i>catena</i>-poly[bis(2,3-dimethylquinoxalinium)
 [[di-\m~2~-bromido-bis[dibromoplumbate(II)]]-di-\m~2~-bromido]]
;
_journal_coeditor_code DN2167
_journal_issue 6
_journal_name_full 'Acta Crystallographica Section E'
_journal_page_first m1569
_journal_page_last m1569
_journal_paper_doi 10.1107/S1600536807021186
_journal_volume 63
_journal_year 2007
_chemical_formula_iupac '(C10 H12 N2)2 '[Pb2 Br8]''
_chemical_formula_moiety 'C6 H12 N2 2+, Br4 Pb 2-'
_chemical_formula_sum 'C10 H12 Br4 N2 Pb'
_chemical_formula_weight 1374.04
_chemical_name_common '[2,3-DMeQH2][PbBr4]'
_chemical_name_systematic
;
<i>catena</i>-poly[bis(2,3-dimethylquinoxalinium)
[[di-\m~2~-bromido-bis[dibromoplumbate(II)]]-di-\m~2~-bromido]]
;
_space_group_IT_number 12
_symmetry_cell_setting monoclinic
_symmetry_space_group_name_Hall '-C 2y'
_symmetry_space_group_name_H-M 'C 1 2/m 1'
_atom_sites_solution_hydrogens geom
_atom_sites_solution_primary direct
_atom_sites_solution_secondary difmap
_audit_creation_method SHELXL-97
_cell_angle_alpha 90.00
_cell_angle_beta 101.83(3)
_cell_angle_gamma 90.00
_cell_formula_units_Z 2
_cell_length_a 9.4180(19)
_cell_length_b 28.141(6)
_cell_length_c 6.0290(12)
_cell_measurement_reflns_used 3034
_cell_measurement_temperature 295
_cell_measurement_theta_max 27.8764
_cell_measurement_theta_min 1.4452
_cell_volume 1563.9(6)
_computing_cell_refinement CrystalClear
_computing_data_collection 'CrystalClear (Rigaku, 2000)'
_computing_data_reduction CrystalClear
_computing_molecular_graphics 'SHELXTL (Bruker, 1999)'
_computing_publication_material SHELXTL
_computing_structure_refinement 'SHELXL97 (Sheldrick, 1997)'
_computing_structure_solution 'SHELXS97 (Sheldrick, 1997)'
_diffrn_ambient_temperature 295(2)
_diffrn_detector_area_resol_mean 14.6306
_diffrn_measured_fraction_theta_full 0.977
_diffrn_measured_fraction_theta_max 0.977
_diffrn_measurement_device_type 'Rigaku Mercury CCD'
_diffrn_measurement_method dtintegrate.ref
_diffrn_radiation_monochromator graphite
_diffrn_radiation_source 'fine-focus sealed tube'
_diffrn_radiation_type MoK\a
_diffrn_radiation_wavelength 0.71073
_diffrn_reflns_av_R_equivalents 0.092
_diffrn_reflns_av_sigmaI/netI 0.117
_diffrn_reflns_limit_h_max 11
_diffrn_reflns_limit_h_min -11
_diffrn_reflns_limit_k_max 33
_diffrn_reflns_limit_k_min -33
_diffrn_reflns_limit_l_max 6
_diffrn_reflns_limit_l_min -7
_diffrn_reflns_number 7780
_diffrn_reflns_theta_full 25.24
_diffrn_reflns_theta_max 25.24
_diffrn_reflns_theta_min 3.10
_diffrn_standards_decay_% 0.00
_exptl_absorpt_coefficient_mu 20.988
_exptl_absorpt_correction_T_max 0.2280
_exptl_absorpt_correction_T_min 0.1021
_exptl_absorpt_correction_type numerical
_exptl_absorpt_process_details '(SHAPE Tracing Software; Rigaku, 2000)'
_exptl_crystal_colour red
_exptl_crystal_density_diffrn 2.918
_exptl_crystal_density_method 'not measured'
_exptl_crystal_description block
_exptl_crystal_F_000 1232
_exptl_crystal_size_max 0.20
_exptl_crystal_size_mid 0.15
_exptl_crystal_size_min 0.10
_refine_diff_density_max 2.303
_refine_diff_density_min -1.460
_refine_ls_extinction_method none
_refine_ls_goodness_of_fit_ref 0.731
_refine_ls_hydrogen_treatment constr
_refine_ls_matrix_type full
_refine_ls_number_parameters 81
_refine_ls_number_reflns 1419
_refine_ls_number_restraints 0
_refine_ls_restrained_S_all 0.731
_refine_ls_R_factor_all 0.0732
_refine_ls_R_factor_gt 0.0544
_refine_ls_shift/su_max 0.000
_refine_ls_shift/su_mean 0.000
_refine_ls_structure_factor_coef Fsqd
_refine_ls_weighting_details 'calc w=1/[\s^2^(Fo^2^)+(0.0005P)^2^] where P=(Fo^2^+2Fc^2^)/3'
_refine_ls_weighting_scheme calc
_refine_ls_wR_factor_gt 0.1170
_refine_ls_wR_factor_ref 0.1233
_reflns_number_gt 875
_reflns_number_total 1419
_reflns_threshold_expression I>2\s(I)
_cod_data_source_file dn2167.cif
_cod_data_source_block I
_cod_original_sg_symbol_H-M 'C 2/m'
_cod_database_code 2213746
_cod_database_fobs_code 2213746

loop_
_symmetry_equiv_pos_as_xyz
'x, y, z'
'-x, y, -z'
'x+1/2, y+1/2, z'
'-x+1/2, y+1/2, -z'
'-x, -y, -z'
'x, -y, z'
'-x+1/2, -y+1/2, -z'
'x+1/2, -y+1/2, z'

loop_
_atom_site_type_symbol
_atom_site_label
_atom_site_fract_x
_atom_site_fract_y
_atom_site_fract_z
_atom_site_U_iso_or_equiv
_atom_site_adp_type
_atom_site_calc_flag
_atom_site_refinement_flags
_atom_site_occupancy
Pb Pb1 0.5000 0.57831(3) 0.5000 0.0288(3) Uani d S 1
Br Br1 0.73667(15) 0.65358(6) 0.5497(2) 0.0386(5) Uani d . 1
Br Br2 0.5000 0.58691(8) 0.0000 0.0475(7) Uani d S 1
Br Br3 0.2733(2) 0.5000 0.4132(4) 0.0358(6) Uani d S 1
C C1 0.9022(16) 0.5680(5) 0.167(3) 0.038(4) Uani d . 1
H H1A 0.9785 0.5551 0.2817 0.057 Uiso calc R 1
H H1B 0.8762 0.5455 0.0461 0.057 Uiso calc R 1
H H1C 0.8192 0.5746 0.2316 0.057 Uiso calc R 1
C C2 0.9527(13) 0.6126(5) 0.078(2) 0.027(3) Uani d . 1
C C4 0.9533(12) 0.6952(5) 0.076(2) 0.027(3) Uani d . 1
C C5 0.9127(14) 0.7363(5) 0.169(2) 0.034(4) Uani d . 1
H H5 0.8598 0.7362 0.2829 0.040 Uiso calc R 1
C C6 0.9558(15) 0.7782(6) 0.080(2) 0.045(4) Uani d . 1
H H6 0.9249 0.8071 0.1283 0.054 Uiso calc R 1
N N3 0.9122(11) 0.6516(4) 0.1469(17) 0.022(2) Uani d . 1
H H3A 0.8561 0.6510 0.2429 0.026 Uiso calc R 1

loop_
_atom_site_aniso_label
_atom_site_aniso_U_11
_atom_site_aniso_U_22
_atom_site_aniso_U_33
_atom_site_aniso_U_12
_atom_site_aniso_U_13
_atom_site_aniso_U_23
Pb1 0.0225(4) 0.0360(6) 0.0290(5) 0.000 0.0080(3) 0.000
Br1 0.0285(8) 0.0535(12) 0.0373(9) -0.0104(7) 0.0145(7) -0.0096(7)
Br2 0.0521(15) 0.0652(18) 0.0253(13) 0.000 0.0083(11) 0.000
Br3 0.0244(11) 0.0332(14) 0.0494(14) 0.000 0.0066(9) 0.000
C1 0.042(9) 0.042(10) 0.036(9) 0.002(8) 0.021(8) 0.004(8)
C2 0.023(7) 0.033(9) 0.024(8) -0.001(7) 0.001(6) 0.001(7)
C4 0.015(6) 0.040(10) 0.024(8) 0.003(7) 0.003(5) 0.002(7)
C5 0.037(8) 0.036(10) 0.032(9) -0.002(8) 0.016(7) -0.003(8)
C6 0.045(10) 0.055(12) 0.037(10) 0.011(8) 0.013(7) -0.012(8)
N3 0.023(6) 0.018(7) 0.025(6) 0.000(5) 0.010(5) -0.003(5)

loop_
_atom_type_symbol
_atom_type_description
_atom_type_scat_dispersion_real
_atom_type_scat_dispersion_imag
_atom_type_scat_source
C C 0.0033 0.0016 'International Tables Vol C Tables 4.2.6.8 and 6.1.1.4'
H H 0.0000 0.0000 'International Tables Vol C Tables 4.2.6.8 and 6.1.1.4'
N N 0.0061 0.0033 'International Tables Vol C Tables 4.2.6.8 and 6.1.1.4'
Pb Pb -3.3944 10.1111 'International Tables Vol C Tables 4.2.6.8 and 6.1.1.4'
Br Br -0.2901 2.4595 'International Tables Vol C Tables 4.2.6.8 and 6.1.1.4'

loop_
_geom_angle_atom_site_label_1
_geom_angle_atom_site_label_2
_geom_angle_atom_site_label_3
_geom_angle_site_symmetry_1
_geom_angle_site_symmetry_3
_geom_angle
Br2 Pb1 Br2 1_556 1 170.81(9)
Br2 Pb1 Br3 1_556 . 94.95(6)
Br2 Pb1 Br3 1 . 91.71(6)
Br3 Pb1 Br3 . 5_666 87.00(6)
Br2 Pb1 Br1 1_556 1 89.76(5)
Br2 Pb1 Br1 . 1 83.85(5)
Br3 Pb1 Br1 . 1 174.84(4)
Br3 Pb1 Br1 5_666 1 90.76(4)
Br1 Pb1 Br1 1 2_656 91.84(6)
Pb1 Br3 Pb1 . 5_666 93.00(6)
C2 C1 H1A . . 109.5
C2 C1 H1B . . 109.5
H1A C1 H1B . . 109.5
C2 C1 H1C . . 109.5
H1A C1 H1C . . 109.5
H1B C1 H1C . . 109.5
N3 C2 C2 . 2_755 119.4(8)
N3 C2 C1 . . 118.4(12)
C2 C2 C1 2_755 . 122.2(8)
C5 C4 N3 . . 120.4(12)
N3 C4 C4 . 2_755 117.2(7)
C4 C5 C6 . . 115.6(13)
C4 C5 H5 . . 122.2
C6 C5 H5 . . 122.2
C5 C6 C6 . 2_755 121.9(8)
C5 C6 H6 . . 119.1
C2 N3 C4 . . 123.3(12)
C2 N3 H3A . . 118.3
C4 N3 H3A . . 118.3

loop_
_geom_bond_atom_site_label_1
_geom_bond_atom_site_label_2
_geom_bond_site_symmetry_2
_geom_bond_distance
Pb1 Br2 1 3.0242(6)
Pb1 Br3 . 3.0380(14)
Pb1 Br1 1 3.0448(16)
C1 C2 . 1.481(18)
C1 H1A . 0.9600
C1 H1B . 0.9600
C1 H1C . 0.9600
C2 N3 . 1.262(15)
C2 C2 2_755 1.42(2)
C4 C5 . 1.372(18)
C4 N3 . 1.381(16)
C4 C4 2_755 1.40(2)
C5 C6 . 1.389(19)
C5 H5 . 0.9300
C6 C6 2_755 1.40(3)
C6 H6 . 0.9300
N3 H3A . 0.8600

loop_
_geom_hbond_atom_site_label_D
_geom_hbond_atom_site_label_H
_geom_hbond_atom_site_label_A
_geom_hbond_site_symmetry_A
_geom_hbond_distance_DH
_geom_hbond_distance_HA
_geom_hbond_distance_DA
_geom_hbond_angle_DHA
N3 H3A Br1 1 0.86 2.35 3.206(10) 171
C1 H1C Br2 1 0.96 3.06 3.752(14) 130
